data_9008263
loop_
_publ_author_name
'McKie, D.'
'Frankis, E. J.'

_publ_section_title
;
 Nyerereite: A new volcanic carbonate mineral from Oldoinyo Lengai, Tanzania
 Note: high-temperature polymorph with an structure that has been inferred
;
_journal_name_full 'Zeitschrift fur Kristallographie'
_journal_page_first 73
_journal_page_last 95
_journal_volume 145
_journal_year 1977
_chemical_compound_source 'Oldoinyo Lengai, Tanzania'
_chemical_formula_sum 'C2 Ca K0.36 Na1.64 O6'
_chemical_name_mineral Nyerereite
_space_group_IT_number 186
_symmetry_space_group_name_Hall 'P 6c -2c'
_symmetry_space_group_name_H-M 'P 63 m c'
_cell_angle_alpha 90
_cell_angle_beta 90
_cell_angle_gamma 120
_cell_formula_units_Z 2
_cell_length_a 5.05
_cell_length_b 5.05
_cell_length_c 12.85
_cell_volume 283.803
_database_code_amcsd 0010791
_exptl_crystal_density_diffrn 2.479
_cod_original_formula_sum 'Ca Na1.64 K.36 C2 O6'
_cod_database_code 9008263

loop_
_space_group_symop_operation_xyz
x,y,z
-x,-x+y,1/2+z
x-y,x,1/2+z
-y,-x,z
-y,x-y,z
x-y,-y,1/2+z
-x,-y,1/2+z
x,x-y,z
-x+y,-x,z
y,x,1/2+z
y,-x+y,1/2+z
-x+y,y,z

loop_
_atom_site_label
_atom_site_fract_x
_atom_site_fract_y
_atom_site_fract_z
_atom_site_occupancy
Ca 0.00000 0.00000 0.00000 1.00000
Na1 0.33333 0.66667 0.82500 0.64000
K 0.33333 0.66667 0.82500 0.36000
Na2 0.33333 0.66667 0.12500 1.00000
C1 0.33333 0.66667 0.50000 1.00000
C2 0.00000 0.00000 0.25000 1.00000
O1 0.48000 0.52000 0.50000 1.00000
O2 0.15000 0.85000 0.25000 1.00000

loop_
_cod_changelog_entry_id
_cod_changelog_entry_author
_cod_changelog_entry_date
_cod_changelog_entry_text
1
;cod-tools version 3.10.1
Id: cif_fix_AMCSD_atom_labels 10224 2024-08-07 11:09:31Z saulius
;
2024-08-07T19:39:54+03:00
;Changed the following '_atom_site_label' values:
the first duplicated label 'Na'  converted to 'Na1'
duplicated label 'Na' at index 3 converted to 'Na2'
the first duplicated label 'C'  converted to 'C1'
duplicated label 'C' at index 5 converted to 'C2'
the first duplicated label 'O'  converted to 'O1'
duplicated label 'O' at index 7 converted to 'O2'
;

loop_
_cod_related_entry_id
_cod_related_entry_database
_cod_related_entry_code
1 AMCSD 0010791
